data_1545842
loop_
_publ_author_name
'Dubey, Ritesh'
'Mir, Niyaz A.'
'Desiraju, Gautam R.'

_publ_section_title
;
 Quaternary cocrystals: combinatorial synthetic strategies based on
 long-range synthon Aufbau modules (LSAM)
;
_journal_issue 2
_journal_name_full IUCrJ
_journal_page_first 102
_journal_page_last 107
_journal_paper_doi 10.1107/S2052252515023957
_journal_volume 3
_journal_year 2016
_chemical_formula_sum 'C64 H56 N4 O4'
_chemical_formula_weight 945.12
_chemical_name_systematic
;
 ?
;
_space_group_crystal_system triclinic
_space_group_IT_number 2
_space_group_name_Hall '-P 1'
_space_group_name_H-M_alt 'P -1'
_symmetry_space_group_name_Hall '-P 1'
_symmetry_space_group_name_H-M 'P -1'
_atom_sites_solution_hydrogens mixed
_audit_creation_method SHELXL-2013
_cell_angle_alpha 108.432(8)
_cell_angle_beta 101.780(7)
_cell_angle_gamma 90.484(6)
_cell_formula_units_Z 1
_cell_length_a 9.0005(8)
_cell_length_b 10.0381(9)
_cell_length_c 14.4894(13)
_cell_measurement_temperature 150(2)
_cell_volume 1212.0(2)
_computing_structure_refinement 'SHELXL-2013 (Sheldrick, 2013)'
_diffrn_ambient_temperature 150(2)
_diffrn_measured_fraction_theta_full 0.998
_diffrn_measured_fraction_theta_max 0.998
_diffrn_measurement_device_type 'Rigaku Mercury375R (2x2 bin mode)'
_diffrn_measurement_method 'profile data from \w-scans'
_diffrn_radiation_type MoK\a
_diffrn_radiation_wavelength 0.71073
_diffrn_reflns_av_R_equivalents 0.0283
_diffrn_reflns_av_unetI/netI 0.0352
_diffrn_reflns_Laue_measured_fraction_full 0.998
_diffrn_reflns_Laue_measured_fraction_max 0.998
_diffrn_reflns_limit_h_max 11
_diffrn_reflns_limit_h_min -11
_diffrn_reflns_limit_k_max 13
_diffrn_reflns_limit_k_min -13
_diffrn_reflns_limit_l_max 18
_diffrn_reflns_limit_l_min -18
_diffrn_reflns_number 12950
_diffrn_reflns_point_group_measured_fraction_full 0.998
_diffrn_reflns_point_group_measured_fraction_max 0.998
_diffrn_reflns_theta_full 25.242
_diffrn_reflns_theta_max 27.481
_diffrn_reflns_theta_min 3.004
_diffrn_source 'Sealed Tube'
_exptl_absorpt_coefficient_mu 0.081
_exptl_absorpt_correction_T_max 1.000
_exptl_absorpt_correction_T_min 0.838
_exptl_absorpt_correction_type multi-scan
_exptl_absorpt_process_details 'Jacobson, R. (1998) Private communication'
_exptl_crystal_colour 'Light yellow'
_exptl_crystal_density_diffrn 1.295
_exptl_crystal_description Plate
_exptl_crystal_F_000 500
_exptl_crystal_size_max 0.300
_exptl_crystal_size_mid 0.200
_exptl_crystal_size_min 0.120
_refine_diff_density_max 0.234
_refine_diff_density_min -0.306
_refine_diff_density_rms 0.056
_refine_ls_extinction_method none
_refine_ls_goodness_of_fit_ref 1.031
_refine_ls_hydrogen_treatment mixed
_refine_ls_matrix_type full
_refine_ls_number_parameters 336
_refine_ls_number_reflns 5546
_refine_ls_number_restraints 0
_refine_ls_restrained_S_all 1.031
_refine_ls_R_factor_all 0.0686
_refine_ls_R_factor_gt 0.0502
_refine_ls_shift/su_max 0.001
_refine_ls_shift/su_mean 0.000
_refine_ls_structure_factor_coef Fsqd
_refine_ls_weighting_details
;
 w=1/[\s^2^(Fo^2^)+(0.0679P)^2^+0.3403P]
 where P=(Fo^2^+2Fc^2^)/3
;
_refine_ls_weighting_scheme calc
_refine_ls_wR_factor_gt 0.1263
_refine_ls_wR_factor_ref 0.1376
_reflns_Friedel_coverage 0.000
_reflns_number_gt 4285
_reflns_number_total 5546
_reflns_threshold_expression 'I > 2\s(I)'
_cod_data_source_file hi5641.cif
_cod_data_source_block QS_ORC_TMP_ACR_PYR
_cod_depositor_comments
;
The following automatic conversions were performed:

'_exptl_absorpt_correction_type' value 'Multi-scan' changed to
'multi-scan' according to
/home/data/users/saulius/crontab/automatic-downloads/rss-feeds/IUCr/lib/dictionaries/cif_core.dic
dictionary named 'cif_core.dic' version 2.4.2 from 2011-04-26.

Automatic conversion script
Id: cif_fix_values 4973 2017-02-22 13:04:09Z antanas 
;
_cod_database_code 1545842
_shelx_space_group_comment
;
The symmetry employed for this shelxl refinement is uniquely defined
by the following loop, which should always be used as a source of
symmetry information in preference to the above space-group names.
They are only intended as comments.
;
_shelx_estimated_absorpt_t_min 0.976
_shelx_estimated_absorpt_t_max 0.990
_shelxl_version_number 2013-2

loop_
_space_group_symop_operation_xyz
'x, y, z'
'-x, -y, -z'

loop_
_atom_site_label
_atom_site_type_symbol
_atom_site_fract_x
_atom_site_fract_y
_atom_site_fract_z
_atom_site_U_iso_or_equiv
_atom_site_adp_type
_atom_site_occupancy
_atom_site_site_symmetry_order
_atom_site_calc_flag
_atom_site_refinement_flags_posn
_atom_site_refinement_flags_adp
H2O H -0.765(2) 0.721(2) 0.4708(15) 0.051(6) Uiso 1 1 d . .
H1O H -0.745(3) 0.405(2) 0.1710(16) 0.056(6) Uiso 1 1 d . .
N2 N 0.10086(13) 0.32086(12) 0.20218(9) 0.0222(3) Uani 1 1 d . .
O1 O -0.66608(12) 0.45109(11) 0.15674(8) 0.0284(3) Uani 1 1 d . .
O2 O -0.69317(13) 0.79014(12) 0.47213(8) 0.0302(3) Uani 1 1 d . .
C4 C -0.68342(16) 0.61594(15) 0.31507(11) 0.0219(3) Uani 1 1 d . .
H4 H -0.7566 0.5542 0.3232 0.026 Uiso 1 1 calc R U
N1 N -0.89705(14) 0.58432(13) 0.48083(9) 0.0236(3) Uani 1 1 d . .
C12 C 0.01187(17) 0.18555(15) 0.29637(11) 0.0246(3) Uani 1 1 d . .
C19 C -0.07653(18) 0.40789(16) 0.09209(11) 0.0264(3) Uani 1 1 d . .
H19 H 0.0054 0.4496 0.0758 0.032 Uiso 1 1 calc R U
C16 C 0.28436(18) 0.24150(16) 0.31283(12) 0.0292(3) Uani 1 1 d . .
H16 H 0.3641 0.2849 0.2957 0.035 Uiso 1 1 calc R U
C23 C -0.17101(17) 0.27083(15) 0.18486(11) 0.0244(3) Uani 1 1 d . .
C6 C -0.52894(16) 0.83626(15) 0.37590(11) 0.0237(3) Uani 1 1 d . .
H6 H -0.4969 0.9248 0.4260 0.028 Uiso 1 1 calc R U
C32 C -0.13798(17) 0.19780(16) 0.25314(12) 0.0275(3) Uani 1 1 d . .
H32 H -0.2188 0.1559 0.2703 0.033 Uiso 1 1 calc R U
C17 C 0.12989(16) 0.25064(14) 0.26835(11) 0.0230(3) Uani 1 1 d . .
C2 C -0.51442(16) 0.66705(15) 0.21861(11) 0.0237(3) Uani 1 1 d . .
H2 H -0.4723 0.6395 0.1610 0.028 Uiso 1 1 calc R U
C18 C -0.04555(16) 0.33202(14) 0.16110(10) 0.0216(3) Uani 1 1 d . .
C5 C -0.63632(16) 0.74628(15) 0.38777(10) 0.0217(3) Uani 1 1 d . .
C3 C -0.62232(15) 0.57693(14) 0.23039(11) 0.0215(3) Uani 1 1 d . .
C1 C -0.46837(16) 0.79757(15) 0.29147(11) 0.0232(3) Uani 1 1 d . .
C10 C -1.04555(17) 0.57701(15) 0.43924(11) 0.0235(3) Uani 1 1 d . .
C21 C -0.34644(18) 0.36157(17) 0.07334(12) 0.0315(4) Uani 1 1 d . .
H21 H -0.4477 0.3725 0.0432 0.038 Uiso 1 1 calc R U
C14 C 0.2016(2) 0.10454(18) 0.40599(12) 0.0351(4) Uani 1 1 d . .
H14 H 0.2278 0.0542 0.4518 0.042 Uiso 1 1 calc R U
C22 C -0.32201(17) 0.28871(17) 0.13926(12) 0.0294(3) Uani 1 1 d . .
H22 H -0.4062 0.2496 0.1549 0.035 Uiso 1 1 calc R U
C9 C -0.84975(16) 0.50816(16) 0.54084(11) 0.0238(3) Uani 1 1 d . .
C13 C 0.05299(19) 0.11208(17) 0.36640(12) 0.0311(4) Uani 1 1 d . .
H13 H -0.0242 0.0682 0.3854 0.037 Uiso 1 1 calc R U
C20 C -0.22269(19) 0.42107(17) 0.04921(12) 0.0307(3) Uani 1 1 d . .
H20 H -0.2417 0.4708 0.0026 0.037 Uiso 1 1 calc R U
C11 C -1.09354(19) 0.66147(18) 0.37098(12) 0.0332(4) Uani 1 1 d . .
H11A H -1.0070 0.7240 0.3743 0.050 Uiso 1 1 calc R U
H11B H -1.1766 0.7179 0.3915 0.050 Uiso 1 1 calc R U
H11C H -1.1284 0.5977 0.3025 0.050 Uiso 1 1 calc R U
C8 C -0.68199(17) 0.51731(19) 0.58438(13) 0.0337(4) Uani 1 1 d . .
H8A H -0.6289 0.5852 0.5640 0.050 Uiso 1 1 calc R U
H8B H -0.6433 0.4245 0.5603 0.050 Uiso 1 1 calc R U
H8C H -0.6644 0.5481 0.6573 0.050 Uiso 1 1 calc R U
C7 C -0.35687(19) 0.89960(17) 0.27861(13) 0.0330(4) Uani 1 1 d . .
H7A H -0.3426 0.9872 0.3351 0.049 Uiso 1 1 calc R U
H7B H -0.3964 0.9198 0.2166 0.049 Uiso 1 1 calc R U
H7C H -0.2590 0.8582 0.2757 0.049 Uiso 1 1 calc R U
C15 C 0.31818(19) 0.17116(17) 0.37945(12) 0.0338(4) Uani 1 1 d . .
H15 H 0.4216 0.1664 0.4088 0.041 Uiso 1 1 calc R U
C31 C 0.00735(17) 0.95801(15) 0.03187(11) 0.0246(3) Uani 1 1 d . .
C29 C 0.15275(19) 0.94492(16) 0.08704(12) 0.0321(4) Uani 1 1 d . .
C25 C -0.1234(2) 0.88654(16) 0.03960(12) 0.0324(4) Uani 1 1 d . .
C24 C -0.2687(2) 0.90310(19) -0.01594(14) 0.0421(5) Uani 1 1 d . .
H24 H -0.3573 0.8562 -0.0108 0.051 Uiso 1 1 calc R U
C30 C 0.28245(19) 1.0170(2) 0.07483(14) 0.0419(5) Uani 1 1 d . .
H30 H 0.3810 1.0073 0.1098 0.050 Uiso 1 1 calc R U
C26 C -0.1053(3) 0.80253(19) 0.10154(14) 0.0466(5) Uani 1 1 d . .
H26 H -0.1918 0.7519 0.1060 0.056 Uiso 1 1 calc R U
C28 C 0.1635(3) 0.8626(2) 0.14947(13) 0.0470(5) Uani 1 1 d . .
H28 H 0.2600 0.8550 0.1880 0.056 Uiso 1 1 calc R U
C27 C 0.0357(3) 0.7923(2) 0.15595(14) 0.0522(6) Uani 1 1 d . .
H27 H 0.0453 0.7361 0.1985 0.063 Uiso 1 1 calc R U

loop_
_atom_site_aniso_label
_atom_site_aniso_U_11
_atom_site_aniso_U_22
_atom_site_aniso_U_33
_atom_site_aniso_U_23
_atom_site_aniso_U_13
_atom_site_aniso_U_12
N2 0.0212(6) 0.0191(6) 0.0237(6) 0.0037(5) 0.0043(5) -0.0026(5)
O1 0.0293(6) 0.0245(5) 0.0279(6) 0.0008(4) 0.0114(5) -0.0060(4)
O2 0.0365(6) 0.0274(6) 0.0256(6) 0.0029(5) 0.0133(5) -0.0072(5)
C4 0.0196(7) 0.0222(7) 0.0256(7) 0.0098(6) 0.0052(6) -0.0020(5)
N1 0.0233(6) 0.0265(6) 0.0235(6) 0.0096(5) 0.0083(5) 0.0017(5)
C12 0.0279(7) 0.0208(7) 0.0240(7) 0.0052(6) 0.0065(6) -0.0015(6)
C19 0.0292(8) 0.0248(7) 0.0258(8) 0.0079(6) 0.0080(6) -0.0011(6)
C16 0.0252(8) 0.0280(8) 0.0306(8) 0.0060(7) 0.0030(6) -0.0011(6)
C23 0.0237(7) 0.0219(7) 0.0249(7) 0.0035(6) 0.0059(6) -0.0020(6)
C6 0.0241(7) 0.0205(7) 0.0249(7) 0.0072(6) 0.0022(6) -0.0018(6)
C32 0.0260(8) 0.0256(7) 0.0311(8) 0.0085(6) 0.0083(6) -0.0056(6)
C17 0.0243(7) 0.0182(7) 0.0224(7) 0.0019(6) 0.0039(6) -0.0012(5)
C2 0.0218(7) 0.0271(7) 0.0248(7) 0.0098(6) 0.0084(6) 0.0010(6)
C18 0.0228(7) 0.0178(7) 0.0207(7) 0.0013(5) 0.0052(5) -0.0015(5)
C5 0.0211(7) 0.0242(7) 0.0204(7) 0.0084(6) 0.0041(5) 0.0005(5)
C3 0.0181(6) 0.0207(7) 0.0250(7) 0.0074(6) 0.0034(5) 0.0010(5)
C1 0.0185(7) 0.0236(7) 0.0300(8) 0.0133(6) 0.0034(6) 0.0005(5)
C10 0.0253(7) 0.0257(7) 0.0215(7) 0.0087(6) 0.0076(6) 0.0054(6)
C21 0.0255(8) 0.0331(8) 0.0308(8) 0.0067(7) 0.0004(6) 0.0042(6)
C14 0.0437(10) 0.0316(9) 0.0300(9) 0.0135(7) 0.0022(7) 0.0052(7)
C22 0.0217(7) 0.0325(8) 0.0321(8) 0.0081(7) 0.0052(6) -0.0009(6)
C9 0.0220(7) 0.0283(7) 0.0212(7) 0.0073(6) 0.0061(6) 0.0036(6)
C13 0.0357(9) 0.0284(8) 0.0312(8) 0.0121(7) 0.0075(7) -0.0003(7)
C20 0.0363(9) 0.0287(8) 0.0266(8) 0.0101(6) 0.0038(7) 0.0045(7)
C11 0.0365(9) 0.0379(9) 0.0318(9) 0.0203(7) 0.0073(7) 0.0077(7)
C8 0.0215(7) 0.0437(9) 0.0358(9) 0.0148(8) 0.0032(6) 0.0027(7)
C7 0.0319(8) 0.0297(8) 0.0401(9) 0.0128(7) 0.0118(7) -0.0060(7)
C15 0.0297(8) 0.0327(9) 0.0331(9) 0.0080(7) -0.0018(7) 0.0052(7)
C31 0.0286(8) 0.0201(7) 0.0208(7) 0.0007(6) 0.0049(6) 0.0039(6)
C29 0.0376(9) 0.0259(8) 0.0234(8) -0.0014(6) 0.0002(7) 0.0099(7)
C25 0.0409(9) 0.0229(7) 0.0297(8) -0.0008(6) 0.0144(7) 0.0002(7)
C24 0.0288(9) 0.0379(10) 0.0464(11) -0.0071(8) 0.0125(8) -0.0072(7)
C30 0.0247(8) 0.0428(10) 0.0393(10) -0.0061(8) -0.0036(7) 0.0072(7)
C26 0.0753(14) 0.0280(9) 0.0413(10) 0.0053(8) 0.0329(10) -0.0005(9)
C28 0.0662(13) 0.0413(10) 0.0251(9) 0.0046(8) 0.0001(8) 0.0267(10)
C27 0.0966(18) 0.0346(10) 0.0321(10) 0.0149(8) 0.0219(11) 0.0185(11)

loop_
_atom_type_symbol
_atom_type_description
_atom_type_scat_dispersion_real
_atom_type_scat_dispersion_imag
_atom_type_scat_source
C C 0.0033 0.0016 'International Tables Vol C Tables 4.2.6.8 and 6.1.1.4'
H H 0.0000 0.0000 'International Tables Vol C Tables 4.2.6.8 and 6.1.1.4'
N N 0.0061 0.0033 'International Tables Vol C Tables 4.2.6.8 and 6.1.1.4'
O O 0.0106 0.0060 'International Tables Vol C Tables 4.2.6.8 and 6.1.1.4'

loop_
_geom_angle_atom_site_label_1
_geom_angle_atom_site_label_2
_geom_angle_atom_site_label_3
_geom_angle
_geom_angle_site_symmetry_1
_geom_angle_site_symmetry_3
C17 N2 C18 118.88(12) . .
C3 O1 H1O 109.4(13) . .
C5 O2 H2O 109.7(13) . .
C3 C4 C5 119.38(13) . .
C3 C4 H4 120.3 . .
C5 C4 H4 120.3 . .
C9 N1 C10 119.37(13) . .
C32 C12 C13 123.44(14) . .
C32 C12 C17 117.59(13) . .
C13 C12 C17 118.97(14) . .
C20 C19 C18 120.51(14) . .
C20 C19 H19 119.7 . .
C18 C19 H19 119.7 . .
C15 C16 C17 120.36(15) . .
C15 C16 H16 119.8 . .
C17 C16 H16 119.8 . .
C32 C23 C22 123.37(14) . .
C32 C23 C18 117.69(13) . .
C22 C23 C18 118.93(14) . .
C1 C6 C5 120.39(13) . .
C1 C6 H6 119.8 . .
C5 C6 H6 119.8 . .
C12 C32 C23 120.78(14) . .
C12 C32 H32 119.6 . .
C23 C32 H32 119.6 . .
N2 C17 C16 118.64(13) . .
N2 C17 C12 122.71(13) . .
C16 C17 C12 118.66(14) . .
C1 C2 C3 119.90(13) . .
C1 C2 H2 120.0 . .
C3 C2 H2 120.0 . .
N2 C18 C19 118.96(13) . .
N2 C18 C23 122.35(13) . .
C19 C18 C23 118.69(13) . .
O2 C5 C6 117.98(13) . .
O2 C5 C4 121.80(12) . .
C6 C5 C4 120.23(13) . .
O1 C3 C4 121.50(12) . .
O1 C3 C2 118.12(13) . .
C4 C3 C2 120.38(13) . .
C6 C1 C2 119.71(13) . .
C6 C1 C7 119.26(13) . .
C2 C1 C7 121.01(14) . .
N1 C10 C9 120.27(13) . 2_366
N1 C10 C11 117.77(13) . .
C9 C10 C11 121.96(14) 2_366 .
C22 C21 C20 120.69(14) . .
C22 C21 H21 119.7 . .
C20 C21 H21 119.7 . .
C13 C14 C15 120.52(15) . .
C13 C14 H14 119.7 . .
C15 C14 H14 119.7 . .
C21 C22 C23 120.43(14) . .
C21 C22 H22 119.8 . .
C23 C22 H22 119.8 . .
N1 C9 C10 120.36(13) . 2_366
N1 C9 C8 117.65(13) . .
C10 C9 C8 121.98(14) 2_366 .
C14 C13 C12 120.39(15) . .
C14 C13 H13 119.8 . .
C12 C13 H13 119.8 . .
C19 C20 C21 120.74(15) . .
C19 C20 H20 119.6 . .
C21 C20 H20 119.6 . .
C10 C11 H11A 109.5 . .
C10 C11 H11B 109.5 . .
H11A C11 H11B 109.5 . .
C10 C11 H11C 109.5 . .
H11A C11 H11C 109.5 . .
H11B C11 H11C 109.5 . .
C9 C8 H8A 109.5 . .
C9 C8 H8B 109.5 . .
H8A C8 H8B 109.5 . .
C9 C8 H8C 109.5 . .
H8A C8 H8C 109.5 . .
H8B C8 H8C 109.5 . .
C1 C7 H7A 109.5 . .
C1 C7 H7B 109.5 . .
H7A C7 H7B 109.5 . .
C1 C7 H7C 109.5 . .
H7A C7 H7C 109.5 . .
H7B C7 H7C 109.5 . .
C16 C15 C14 121.08(15) . .
C16 C15 H15 119.5 . .
C14 C15 H15 119.5 . .
C25 C31 C29 119.94(15) . .
C25 C31 C31 119.87(17) . 2_575
C29 C31 C31 120.19(18) . 2_575
C28 C29 C31 118.88(17) . .
C28 C29 C30 123.32(17) . .
C31 C29 C30 117.80(16) . .
C26 C25 C31 118.68(17) . .
C26 C25 C24 122.62(17) . .
C31 C25 C24 118.71(16) . .
C30 C24 C25 121.32(16) 2_575 .
C30 C24 H24 119.3 2_575 .
C25 C24 H24 119.3 . .
C24 C30 C29 122.09(16) 2_575 .
C24 C30 H30 119.0 2_575 .
C29 C30 H30 119.0 . .
C27 C26 C25 120.98(19) . .
C27 C26 H26 119.5 . .
C25 C26 H26 119.5 . .
C27 C28 C29 120.85(18) . .
C27 C28 H28 119.6 . .
C29 C28 H28 119.6 . .
C26 C27 C28 120.64(18) . .
C26 C27 H27 119.7 . .
C28 C27 H27 119.7 . .

loop_
_geom_bond_atom_site_label_1
_geom_bond_atom_site_label_2
_geom_bond_distance
_geom_bond_site_symmetry_2
N2 C17 1.3463(19) .
N2 C18 1.3519(18) .
O1 C3 1.3628(17) .
O1 H1O 0.93(2) .
O2 C5 1.3669(17) .
O2 H2O 0.93(2) .
C4 C3 1.392(2) .
C4 C5 1.3921(19) .
C4 H4 0.9500 .
N1 C9 1.3404(19) .
N1 C10 1.3404(19) .
C12 C32 1.390(2) .
C12 C13 1.427(2) .
C12 C17 1.433(2) .
C19 C20 1.362(2) .
C19 C18 1.424(2) .
C19 H19 0.9500 .
C16 C15 1.356(2) .
C16 C17 1.425(2) .
C16 H16 0.9500 .
C23 C32 1.395(2) .
C23 C22 1.424(2) .
C23 C18 1.432(2) .
C6 C1 1.386(2) .
C6 C5 1.3896(19) .
C6 H6 0.9500 .
C32 H32 0.9500 .
C2 C1 1.393(2) .
C2 C3 1.3932(19) .
C2 H2 0.9500 .
C1 C7 1.507(2) .
C10 C9 1.399(2) 2_366
C10 C11 1.499(2) .
C21 C22 1.362(2) .
C21 C20 1.414(2) .
C21 H21 0.9500 .
C14 C13 1.357(2) .
C14 C15 1.418(2) .
C14 H14 0.9500 .
C22 H22 0.9500 .
C9 C10 1.398(2) 2_366
C9 C8 1.503(2) .
C13 H13 0.9500 .
C20 H20 0.9500 .
C11 H11A 0.9800 .
C11 H11B 0.9800 .
C11 H11C 0.9800 .
C8 H8A 0.9800 .
C8 H8B 0.9800 .
C8 H8C 0.9800 .
C7 H7A 0.9800 .
C7 H7B 0.9800 .
C7 H7C 0.9800 .
C15 H15 0.9500 .
C31 C25 1.415(2) .
C31 C29 1.418(2) .
C31 C31 1.423(3) 2_575
C29 C28 1.396(3) .
C29 C30 1.438(3) .
C25 C26 1.402(3) .
C25 C24 1.430(3) .
C24 C30 1.334(3) 2_575
C24 H24 0.9500 .
C30 C24 1.334(3) 2_575
C30 H30 0.9500 .
C26 C27 1.374(3) .
C26 H26 0.9500 .
C28 C27 1.379(3) .
C28 H28 0.9500 .
C27 H27 0.9500 .
